data_2014440
loop_
_publ_author_name
'Ku\'s, Piotr'
'Jones, Peter G.'

_publ_section_title
;
 Quinoline-2(1<i>H</i>)-thione, a structure with <i>Z</i>' = 8
;
_journal_issue 12
_journal_name_full 'Acta Crystallographica Section C'
_journal_page_first o865
_journal_page_last o867
_journal_paper_doi 10.1107/S0108270104025636
_journal_volume 60
_journal_year 2004
_chemical_formula_iupac 'C9 H7 N S'
_chemical_formula_moiety 'C9 H7 N S'
_chemical_formula_sum 'C9 H7 N S'
_chemical_formula_weight 161.22
_chemical_name_systematic
;
Quinoline-2(1H)-thione
;
_space_group_IT_number 9
_symmetry_cell_setting monoclinic
_symmetry_space_group_name_Hall 'C -2yc'
_symmetry_space_group_name_H-M 'C 1 c 1'
_atom_sites_solution_hydrogens geom
_atom_sites_solution_primary direct
_atom_sites_solution_secondary difmap
_audit_creation_method SHELXL97
_cell_angle_alpha 90.00
_cell_angle_beta 93.014(4)
_cell_angle_gamma 90.00
_cell_formula_units_Z 32
_cell_length_a 19.9772(14)
_cell_length_b 19.9588(14)
_cell_length_c 15.6622(11)
_cell_measurement_reflns_used 5773
_cell_measurement_temperature 133(2)
_cell_measurement_theta_max 29.6
_cell_measurement_theta_min 2.8
_cell_volume 6236.2(8)
_computing_cell_refinement 'SAINT (Bruker, 1998)'
_computing_data_collection 'SMART (Bruker, 1998)'
_computing_data_reduction SAINT
_computing_molecular_graphics 'XP (Siemens, 1994)'
_computing_publication_material SHELXL97
_computing_structure_refinement 'SHELXL97 (Sheldrick, 1997)'
_computing_structure_solution 'SHELXS97 (Sheldrick, 1990)'
_diffrn_ambient_temperature 133(2)
_diffrn_detector_area_resol_mean 8.192
_diffrn_measured_fraction_theta_full 0.999
_diffrn_measured_fraction_theta_max 0.997
_diffrn_measurement_device_type 'Bruker SMART1000 CCD area-detector'
_diffrn_measurement_method '\w and \f'
_diffrn_radiation_monochromator graphite
_diffrn_radiation_source 'fine-focus sealed tube'
_diffrn_radiation_type MoK\a
_diffrn_radiation_wavelength 0.71073
_diffrn_reflns_av_R_equivalents 0.034
_diffrn_reflns_av_sigmaI/netI 0.041
_diffrn_reflns_limit_h_max 26
_diffrn_reflns_limit_h_min -26
_diffrn_reflns_limit_k_max 26
_diffrn_reflns_limit_k_min -26
_diffrn_reflns_limit_l_max 20
_diffrn_reflns_limit_l_min -20
_diffrn_reflns_number 44742
_diffrn_reflns_theta_full 28.50
_diffrn_reflns_theta_max 28.70
_diffrn_reflns_theta_min 1.44
_diffrn_standards_decay_% 0
_diffrn_standards_number 0
_exptl_absorpt_coefficient_mu 0.338
_exptl_absorpt_correction_type none
_exptl_crystal_colour brown-yellow
_exptl_crystal_density_diffrn 1.374
_exptl_crystal_density_meas ?
_exptl_crystal_density_method 'not measured'
_exptl_crystal_description block
_exptl_crystal_F_000 2688
_exptl_crystal_size_max 0.28
_exptl_crystal_size_mid 0.24
_exptl_crystal_size_min 0.24
_refine_diff_density_max 0.33
_refine_diff_density_min -0.18
_refine_ls_abs_structure_details 'Flack (1983)'
_refine_ls_abs_structure_Flack 0.03(3)
_refine_ls_extinction_method none
_refine_ls_goodness_of_fit_ref 0.960
_refine_ls_hydrogen_treatment mixed
_refine_ls_matrix_type full
_refine_ls_number_parameters 825
_refine_ls_number_reflns 15776
_refine_ls_number_restraints 30
_refine_ls_restrained_S_all 0.960
_refine_ls_R_factor_all 0.0453
_refine_ls_R_factor_gt 0.0339
_refine_ls_shift/su_max 0.001
_refine_ls_shift/su_mean 0.000
_refine_ls_structure_factor_coef Fsqd
_refine_ls_weighting_details 'calc w = 1/[\s^2^(Fo^2^)+(0.0429P)^2^] where P=(Fo^2^+2Fc^2^)/3'
_refine_ls_weighting_scheme calc
_refine_ls_wR_factor_gt 0.0740
_refine_ls_wR_factor_ref 0.0778
_reflns_number_gt 12944
_reflns_number_total 15776
_reflns_threshold_expression I>2\s(I)
_cod_data_source_file bm1582.cif
_cod_data_source_block I
_cod_depositor_comments
;
The following automatic conversions were performed:

'_exptl_crystal_density_meas' value 'not measured' was changed to '?'
- the value is perceived as not measured.

Automatic conversion script
Id: cif_fix_values 3008 2015-01-20 13:52:24Z robertas 
;
_cod_original_sg_symbol_H-M 'C c'
_cod_database_code 2014440
_cod_database_fobs_code 2014440

loop_
_symmetry_equiv_pos_as_xyz
'x, y, z'
'x, -y, z+1/2'
'x+1/2, y+1/2, z'
'x+1/2, -y+1/2, z+1/2'

loop_
_atom_site_label
_atom_site_fract_x
_atom_site_fract_y
_atom_site_fract_z
_atom_site_U_iso_or_equiv
_atom_site_adp_type
_atom_site_calc_flag
_atom_site_refinement_flags
_atom_site_occupancy
_atom_site_disorder_assembly
_atom_site_disorder_group
_atom_site_type_symbol
S1 0.81085(3) 0.26931(3) 0.31781(3) 0.03204(12) Uani d . 1 . . S
N1 0.75907(8) 0.23079(8) 0.46264(10) 0.0231(3) Uani d D 1 . . N
H01 0.7824(10) 0.2618(9) 0.4885(12) 0.035(6) Uiso d D 1 . . H
C11 0.76132(9) 0.22192(10) 0.37739(11) 0.0240(4) Uani d . 1 . . C
C12 0.71963(9) 0.16987(10) 0.34070(12) 0.0270(4) Uani d . 1 . . C
H12 0.7199 0.1615 0.2810 0.032 Uiso calc R 1 . . H
C13 0.67992(10) 0.13240(10) 0.38904(12) 0.0294(4) Uani d . 1 . . C
H13 0.6527 0.0984 0.3628 0.035 Uiso calc R 1 . . H
C14 0.67824(9) 0.14319(10) 0.47954(12) 0.0264(4) Uani d . 1 . . C
C15 0.63920(10) 0.10531(11) 0.53378(13) 0.0337(5) Uani d . 1 . . C
H15 0.6116 0.0703 0.5107 0.040 Uiso calc R 1 . . H
C16 0.64061(10) 0.11855(11) 0.62007(13) 0.0338(5) Uani d . 1 . . C
H16 0.6138 0.0929 0.6562 0.041 Uiso calc R 1 . . H
C17 0.68125(10) 0.16948(10) 0.65451(12) 0.0308(4) Uani d . 1 . . C
H17 0.6816 0.1785 0.7141 0.037 Uiso calc R 1 . . H
C18 0.72102(9) 0.20691(10) 0.60338(12) 0.0262(4) Uani d . 1 . . C
H18 0.7492 0.2412 0.6274 0.031 Uiso calc R 1 . . H
C19 0.71938(9) 0.19374(9) 0.51567(11) 0.0233(4) Uani d . 1 . . C
S2 0.84232(3) 0.34881(3) 0.57529(3) 0.03542(12) Uani d . 1 . . S
N2 0.89341(8) 0.38688(8) 0.42980(9) 0.0228(3) Uani d D 1 . . N
H02 0.8702(9) 0.3537(9) 0.4088(12) 0.031(6) Uiso d D 1 . . H
C21 0.89075(9) 0.39699(10) 0.51483(11) 0.0241(4) Uani d . 1 . . C
C22 0.93113(9) 0.45038(10) 0.55032(12) 0.0275(4) Uani d . 1 . . C
H22 0.9308 0.4595 0.6098 0.033 Uiso calc R 1 . . H
C23 0.96984(9) 0.48810(11) 0.50070(13) 0.0296(4) Uani d . 1 . . C
H23 0.9958 0.5235 0.5259 0.036 Uiso calc R 1 . . H
C24 0.97233(9) 0.47553(10) 0.41094(12) 0.0261(4) Uani d . 1 . . C
C25 1.01215(10) 0.51221(11) 0.35582(13) 0.0336(5) Uani d . 1 . . C
H25 1.0385 0.5486 0.3777 0.040 Uiso calc R 1 . . H
C26 1.01323(10) 0.49578(12) 0.27089(14) 0.0365(5) Uani d . 1 . . C
H26 1.0407 0.5203 0.2344 0.044 Uiso calc R 1 . . H
C27 0.97375(10) 0.44276(10) 0.23793(12) 0.0303(4) Uani d . 1 . . C
H27 0.9750 0.4316 0.1791 0.036 Uiso calc R 1 . . H
C28 0.93341(9) 0.40675(10) 0.28935(11) 0.0256(4) Uani d . 1 . . C
H28 0.9063 0.3713 0.2663 0.031 Uiso calc R 1 . . H
C29 0.93272(9) 0.42295(9) 0.37648(11) 0.0227(4) Uani d . 1 . . C
S3 0.90866(2) 0.68809(3) 0.58709(3) 0.02978(11) Uani d . 1 . . S
N3 0.87004(7) 0.62185(8) 0.44621(9) 0.0232(3) Uani d D 1 . . N
H03 0.8979(9) 0.6489(9) 0.4222(12) 0.025(5) Uiso d D 1 . . H
C31 0.86325(9) 0.63043(9) 0.53037(11) 0.0222(4) Uani d . 1 . . C
C32 0.81453(9) 0.58886(10) 0.56935(12) 0.0253(4) Uani d . 1 . . C
H32 0.8077 0.5934 0.6286 0.030 Uiso calc R 1 . . H
C33 0.77838(9) 0.54337(10) 0.52223(12) 0.0260(4) Uani d . 1 . . C
H33 0.7469 0.5160 0.5494 0.031 Uiso calc R 1 . . H
C34 0.78643(9) 0.53560(9) 0.43234(12) 0.0248(4) Uani d . 1 . . C
C35 0.74858(10) 0.49143(11) 0.37956(13) 0.0318(5) Uani d . 1 . . C
H35 0.7163 0.4632 0.4038 0.038 Uiso calc R 1 . . H
C36 0.75755(10) 0.48844(11) 0.29307(13) 0.0338(5) Uani d . 1 . . C
H36 0.7316 0.4584 0.2579 0.041 Uiso calc R 1 . . H
C37 0.80522(10) 0.53001(11) 0.25725(12) 0.0311(4) Uani d . 1 . . C
H37 0.8114 0.5278 0.1976 0.037 Uiso calc R 1 . . H
C38 0.84312(9) 0.57379(10) 0.30693(12) 0.0271(4) Uani d . 1 . . C
H38 0.8752 0.6018 0.2820 0.033 Uiso calc R 1 . . H
C39 0.83393(9) 0.57676(9) 0.39479(11) 0.0219(4) Uani d . 1 . . C
S4 0.97719(3) 0.70611(3) 0.33231(3) 0.03334(12) Uani d . 1 . . S
N4 1.02633(7) 0.75843(8) 0.47826(10) 0.0232(3) Uani d D 1 . . N
H04 0.9934(8) 0.7362(10) 0.4982(12) 0.025(5) Uiso d D 1 . . H
C41 1.03125(9) 0.75353(10) 0.39287(12) 0.0254(4) Uani d . 1 . . C
C42 1.08412(10) 0.79153(10) 0.35709(13) 0.0299(4) Uani d . 1 . . C
H42 1.0901 0.7894 0.2974 0.036 Uiso calc R 1 . . H
C43 1.12538(10) 0.83010(10) 0.40710(13) 0.0320(5) Uani d . 1 . . C
H43 1.1602 0.8542 0.3818 0.038 Uiso calc R 1 . . H
C44 1.11820(9) 0.83569(10) 0.49729(12) 0.0275(4) Uani d . 1 . . C
C45 1.15751(10) 0.87664(11) 0.55275(14) 0.0353(5) Uani d . 1 . . C
H45 1.1935 0.9014 0.5310 0.042 Uiso calc R 1 . . H
C46 1.14509(11) 0.88165(11) 0.63745(14) 0.0382(5) Uani d . 1 . . C
H46 1.1718 0.9102 0.6738 0.046 Uiso calc R 1 . . H
C47 1.09273(10) 0.84451(11) 0.67087(13) 0.0333(5) Uani d . 1 . . C
H47 1.0839 0.8485 0.7297 0.040 Uiso calc R 1 . . H
C48 1.05417(9) 0.80237(10) 0.61899(12) 0.0276(4) Uani d . 1 . . C
H48 1.0196 0.7764 0.6421 0.033 Uiso calc R 1 . . H
C49 1.06625(9) 0.79813(9) 0.53189(11) 0.0236(4) Uani d . 1 . . C
S5 0.57183(3) 0.52639(3) 0.39626(3) 0.03448(12) Uani d . 1 . . S
N5 0.51569(7) 0.49100(8) 0.53906(9) 0.0228(3) Uani d D 1 . . N
H05 0.5417(9) 0.5211(9) 0.5629(12) 0.026(5) Uiso d D 1 . . H
C51 0.51897(9) 0.48144(10) 0.45433(11) 0.0235(4) Uani d . 1 . . C
C52 0.47582(9) 0.43085(10) 0.41698(12) 0.0273(4) Uani d . 1 . . C
H52 0.4765 0.4222 0.3574 0.033 Uiso calc R 1 . . H
C53 0.43422(9) 0.39525(10) 0.46456(12) 0.0269(4) Uani d . 1 . . C
H53 0.4061 0.3621 0.4379 0.032 Uiso calc R 1 . . H
C54 0.43171(9) 0.40644(10) 0.55450(12) 0.0254(4) Uani d . 1 . . C
C55 0.39140(9) 0.36942(11) 0.60863(13) 0.0309(4) Uani d . 1 . . C
H55 0.3620 0.3361 0.5849 0.037 Uiso calc R 1 . . H
C56 0.39397(10) 0.38089(11) 0.69520(14) 0.0344(5) Uani d . 1 . . C
H56 0.3664 0.3558 0.7310 0.041 Uiso calc R 1 . . H
C57 0.43750(10) 0.42987(11) 0.73055(13) 0.0328(5) Uani d . 1 . . C
H57 0.4394 0.4374 0.7905 0.039 Uiso calc R 1 . . H
C58 0.47745(9) 0.46704(10) 0.67980(12) 0.0279(4) Uani d . 1 . . C
H58 0.5068 0.5001 0.7043 0.034 Uiso calc R 1 . . H
C59 0.47437(9) 0.45552(9) 0.59156(12) 0.0233(4) Uani d . 1 . . C
S6 0.60393(3) 0.60492(3) 0.65385(3) 0.03778(13) Uani d . 1 . . S
N6 0.65100(7) 0.64641(8) 0.50756(10) 0.0236(3) Uani d D 1 . . N
H06 0.6290(11) 0.6126(9) 0.4857(14) 0.046(7) Uiso d D 1 . . H
C61 0.64934(9) 0.65580(10) 0.59262(12) 0.0266(4) Uani d . 1 . . C
C62 0.68848(10) 0.71035(10) 0.62751(13) 0.0300(4) Uani d . 1 . . C
H62 0.6881 0.7193 0.6870 0.036 Uiso calc R 1 . . H
C63 0.72571(10) 0.74923(11) 0.57835(13) 0.0315(4) Uani d . 1 . . C
H63 0.7509 0.7852 0.6035 0.038 Uiso calc R 1 . . H
C64 0.72779(9) 0.73684(10) 0.48816(12) 0.0256(4) Uani d . 1 . . C
C65 0.76722(10) 0.77391(11) 0.43312(14) 0.0332(5) Uani d . 1 . . C
H65 0.7924 0.8112 0.4548 0.040 Uiso calc R 1 . . H
C66 0.76970(11) 0.75685(11) 0.34874(13) 0.0360(5) Uani d . 1 . . C
H66 0.7970 0.7819 0.3125 0.043 Uiso calc R 1 . . H
C67 0.73214(10) 0.70255(11) 0.31564(13) 0.0318(4) Uani d . 1 . . C
H67 0.7345 0.6907 0.2571 0.038 Uiso calc R 1 . . H
C68 0.69176(9) 0.66616(10) 0.36743(12) 0.0257(4) Uani d . 1 . . C
H68 0.6656 0.6300 0.3446 0.031 Uiso calc R 1 . . H
C69 0.68985(9) 0.68310(9) 0.45388(12) 0.0240(4) Uani d . 1 . . C
S7 0.66694(2) 0.93520(3) 0.66205(3) 0.02775(11) Uani d . 1 . . S
N7 0.62177(8) 0.87677(8) 0.51856(9) 0.0228(3) Uani d D 1 . . N
H07 0.6499(9) 0.9015(9) 0.4944(12) 0.024(5) Uiso d D 1 . . H
C71 0.61644(9) 0.88288(9) 0.60385(11) 0.0222(4) Uani d . 1 . . C
C72 0.56614(9) 0.84280(10) 0.64061(12) 0.0274(4) Uani d . 1 . . C
H72 0.5605 0.8454 0.7004 0.033 Uiso calc R 1 . . H
C73 0.52649(10) 0.80128(10) 0.59220(12) 0.0301(4) Uani d . 1 . . C
H73 0.4935 0.7753 0.6185 0.036 Uiso calc R 1 . . H
C74 0.53331(9) 0.79582(10) 0.50207(12) 0.0275(4) Uani d . 1 . . C
C75 0.49344(11) 0.75431(11) 0.44726(14) 0.0358(5) Uani d . 1 . . C
H75 0.4589 0.7281 0.4701 0.043 Uiso calc R 1 . . H
C76 0.50372(11) 0.75112(12) 0.36161(14) 0.0384(5) Uani d . 1 . . C
H76 0.4767 0.7225 0.3256 0.046 Uiso calc R 1 . . H
C77 0.55386(10) 0.78990(11) 0.32725(13) 0.0336(5) Uani d . 1 . . C
H77 0.5609 0.7872 0.2678 0.040 Uiso calc R 1 . . H
C78 0.59316(9) 0.83191(10) 0.37827(12) 0.0278(4) Uani d . 1 . . C
H78 0.6267 0.8587 0.3543 0.033 Uiso calc R 1 . . H
C79 0.58307(9) 0.83475(9) 0.46602(11) 0.0234(4) Uani d . 1 . . C
S8 0.73176(3) 0.95669(3) 0.40555(3) 0.03450(12) Uani d . 1 . . S
N8 0.77999(8) 1.01220(8) 0.54994(9) 0.0235(3) Uani d D 1 . . N
H08 0.7496(10) 0.9872(11) 0.5746(14) 0.045(7) Uiso d D 1 . . H
C81 0.78417(9) 1.00670(10) 0.46482(11) 0.0242(4) Uani d . 1 . . C
C82 0.83538(10) 1.04614(10) 0.42755(12) 0.0289(4) Uani d . 1 . . C
H82 0.8402 1.0442 0.3676 0.035 Uiso calc R 1 . . H
C83 0.87674(10) 1.08580(10) 0.47606(13) 0.0304(4) Uani d . 1 . . C
H83 0.9106 1.1106 0.4497 0.037 Uiso calc R 1 . . H
C84 0.87061(9) 1.09114(10) 0.56624(12) 0.0267(4) Uani d . 1 . . C
C85 0.91119(11) 1.13227(11) 0.62019(13) 0.0339(5) Uani d . 1 . . C
H85 0.9456 1.1583 0.5969 0.041 Uiso calc R 1 . . H
C86 0.90156(11) 1.13525(11) 0.70658(13) 0.0356(5) Uani d . 1 . . C
H86 0.9291 1.1634 0.7425 0.043 Uiso calc R 1 . . H
C87 0.85107(10) 1.09678(10) 0.74129(12) 0.0303(4) Uani d . 1 . . C
H87 0.8446 1.0992 0.8009 0.036 Uiso calc R 1 . . H
C88 0.81064(9) 1.05550(10) 0.69065(11) 0.0263(4) Uani d . 1 . . C
H88 0.7767 1.0294 0.7149 0.032 Uiso calc R 1 . . H
C89 0.82024(9) 1.05250(9) 0.60269(11) 0.0230(4) Uani d . 1 . . C

loop_
_atom_site_aniso_label
_atom_site_aniso_U_11
_atom_site_aniso_U_22
_atom_site_aniso_U_33
_atom_site_aniso_U_12
_atom_site_aniso_U_13
_atom_site_aniso_U_23
S1 0.0369(3) 0.0363(3) 0.0234(2) -0.0121(2) 0.0056(2) -0.0032(2)
N1 0.0251(8) 0.0217(9) 0.0225(8) -0.0034(7) 0.0017(6) -0.0024(6)
C11 0.0231(9) 0.0242(10) 0.0247(9) 0.0023(8) 0.0014(7) -0.0019(7)
C12 0.0289(10) 0.0277(11) 0.0241(9) -0.0014(8) -0.0009(8) -0.0042(8)
C13 0.0275(10) 0.0284(11) 0.0318(10) -0.0041(8) -0.0027(8) -0.0054(8)
C14 0.0234(9) 0.0249(10) 0.0307(10) 0.0000(8) 0.0003(8) 0.0000(8)
C15 0.0304(10) 0.0334(12) 0.0374(11) -0.0086(9) 0.0028(9) 0.0007(9)
C16 0.0305(11) 0.0356(12) 0.0362(11) -0.0033(9) 0.0095(9) 0.0061(9)
C17 0.0330(10) 0.0339(12) 0.0261(10) 0.0010(9) 0.0061(8) 0.0007(8)
C18 0.0269(10) 0.0242(10) 0.0276(10) -0.0024(8) 0.0022(8) -0.0025(8)
C19 0.0211(9) 0.0230(10) 0.0260(9) 0.0012(7) 0.0027(7) 0.0008(7)
S2 0.0395(3) 0.0430(3) 0.0246(2) -0.0177(2) 0.0095(2) -0.0066(2)
N2 0.0242(8) 0.0221(8) 0.0222(8) -0.0034(7) 0.0024(6) -0.0029(6)
C21 0.0225(9) 0.0266(11) 0.0233(9) 0.0008(8) 0.0013(7) -0.0025(7)
C22 0.0277(10) 0.0307(11) 0.0242(9) -0.0017(8) 0.0013(7) -0.0056(8)
C23 0.0241(9) 0.0312(11) 0.0331(10) -0.0048(8) -0.0021(8) -0.0059(8)
C24 0.0230(9) 0.0253(11) 0.0298(10) 0.0005(8) 0.0000(7) 0.0026(8)
C25 0.0293(10) 0.0328(12) 0.0384(11) -0.0103(9) -0.0002(9) 0.0052(9)
C26 0.0330(11) 0.0387(13) 0.0384(11) -0.0045(9) 0.0073(9) 0.0123(10)
C27 0.0331(11) 0.0333(11) 0.0247(9) 0.0026(9) 0.0042(8) 0.0033(8)
C28 0.0264(9) 0.0241(10) 0.0261(9) 0.0011(8) 0.0006(7) 0.0017(7)
C29 0.0204(9) 0.0219(10) 0.0257(9) 0.0025(7) 0.0013(7) 0.0034(7)
S3 0.0349(3) 0.0326(3) 0.0222(2) -0.0104(2) 0.0045(2) -0.00193(19)
N3 0.0237(8) 0.0226(9) 0.0237(8) -0.0038(6) 0.0048(6) 0.0008(6)
C31 0.0223(9) 0.0210(9) 0.0236(9) 0.0012(7) 0.0030(7) 0.0027(7)
C32 0.0285(10) 0.0248(10) 0.0231(9) 0.0021(8) 0.0056(7) 0.0054(7)
C33 0.0272(9) 0.0224(10) 0.0289(10) -0.0026(8) 0.0053(8) 0.0072(8)
C34 0.0249(9) 0.0196(9) 0.0300(10) 0.0011(7) 0.0011(7) 0.0027(7)
C35 0.0316(10) 0.0259(11) 0.0377(12) -0.0059(9) 0.0006(9) 0.0028(9)
C36 0.0343(11) 0.0305(12) 0.0357(11) -0.0053(9) -0.0058(9) -0.0046(9)
C37 0.0341(10) 0.0333(12) 0.0258(10) 0.0025(9) 0.0009(8) -0.0051(8)
C38 0.0255(9) 0.0275(11) 0.0290(10) 0.0002(8) 0.0063(8) -0.0002(8)
C39 0.0229(9) 0.0195(9) 0.0233(9) 0.0011(7) 0.0007(7) 0.0002(7)
S4 0.0414(3) 0.0351(3) 0.0243(2) -0.0125(2) 0.0095(2) -0.0045(2)
N4 0.0230(8) 0.0227(8) 0.0244(8) -0.0012(7) 0.0059(6) 0.0017(6)
C41 0.0299(10) 0.0214(10) 0.0257(10) 0.0012(8) 0.0084(8) 0.0026(7)
C42 0.0339(10) 0.0257(11) 0.0317(10) -0.0021(8) 0.0153(8) 0.0017(8)
C43 0.0284(10) 0.0271(11) 0.0414(12) -0.0018(8) 0.0114(9) 0.0064(9)
C44 0.0247(9) 0.0226(10) 0.0350(10) 0.0008(8) -0.0009(8) 0.0072(8)
C45 0.0304(11) 0.0275(12) 0.0472(13) -0.0065(9) -0.0056(9) 0.0098(9)
C46 0.0410(12) 0.0311(12) 0.0404(12) -0.0053(10) -0.0174(10) 0.0033(9)
C47 0.0343(11) 0.0350(12) 0.0297(10) 0.0027(9) -0.0061(9) 0.0020(9)
C48 0.0229(9) 0.0305(11) 0.0288(10) 0.0014(8) -0.0041(8) 0.0047(8)
C49 0.0211(9) 0.0208(10) 0.0286(9) 0.0040(7) -0.0012(7) 0.0016(7)
S5 0.0383(3) 0.0408(3) 0.0246(2) -0.0157(2) 0.0043(2) -0.0019(2)
N5 0.0210(8) 0.0238(9) 0.0237(8) -0.0037(6) 0.0012(6) -0.0029(6)
C51 0.0218(9) 0.0245(10) 0.0240(9) 0.0011(7) -0.0003(7) -0.0002(7)
C52 0.0278(9) 0.0266(11) 0.0266(9) -0.0006(8) -0.0058(8) -0.0035(8)
C53 0.0239(9) 0.0238(10) 0.0321(10) -0.0035(8) -0.0067(8) -0.0015(8)
C54 0.0194(8) 0.0233(10) 0.0332(10) 0.0028(7) -0.0013(7) 0.0018(8)
C55 0.0240(10) 0.0279(11) 0.0407(12) -0.0055(8) 0.0014(8) 0.0034(9)
C56 0.0296(10) 0.0328(12) 0.0415(12) -0.0035(9) 0.0103(9) 0.0083(9)
C57 0.0339(11) 0.0372(12) 0.0282(10) 0.0013(9) 0.0086(8) 0.0011(9)
C58 0.0269(9) 0.0262(11) 0.0310(10) -0.0018(8) 0.0048(8) -0.0022(8)
C59 0.0205(9) 0.0220(10) 0.0276(9) 0.0030(7) 0.0021(7) 0.0025(7)
S6 0.0407(3) 0.0466(3) 0.0269(3) -0.0182(3) 0.0089(2) -0.0082(2)
N6 0.0219(8) 0.0225(9) 0.0260(8) -0.0040(7) -0.0011(6) -0.0017(7)
C61 0.0205(9) 0.0299(11) 0.0292(10) 0.0008(8) 0.0006(7) -0.0039(8)
C62 0.0262(9) 0.0322(11) 0.0316(10) -0.0017(8) 0.0014(8) -0.0097(8)
C63 0.0235(9) 0.0286(11) 0.0421(11) -0.0045(8) -0.0014(8) -0.0097(9)
C64 0.0206(9) 0.0230(10) 0.0328(10) 0.0011(7) -0.0030(7) 0.0012(8)
C65 0.0278(10) 0.0267(11) 0.0444(12) -0.0058(8) -0.0046(9) 0.0035(9)
C66 0.0330(11) 0.0364(12) 0.0383(12) -0.0074(9) 0.0004(9) 0.0155(9)
C67 0.0350(11) 0.0319(12) 0.0281(10) -0.0019(9) -0.0019(8) 0.0081(8)
C68 0.0273(9) 0.0228(10) 0.0265(9) -0.0011(8) -0.0033(7) 0.0034(7)
C69 0.0194(9) 0.0209(9) 0.0315(10) 0.0031(7) -0.0002(7) 0.0039(7)
S7 0.0325(3) 0.0303(3) 0.0207(2) -0.0059(2) 0.00357(18) 0.00005(19)
N7 0.0231(8) 0.0241(9) 0.0213(8) -0.0017(7) 0.0038(6) 0.0013(6)
C71 0.0234(9) 0.0198(10) 0.0236(9) 0.0051(7) 0.0040(7) 0.0017(7)
C72 0.0297(10) 0.0263(10) 0.0267(9) 0.0019(8) 0.0081(8) 0.0051(8)
C73 0.0313(10) 0.0253(11) 0.0341(11) -0.0039(8) 0.0067(8) 0.0056(8)
C74 0.0263(10) 0.0228(10) 0.0335(10) 0.0008(8) 0.0028(8) 0.0009(8)
C75 0.0365(11) 0.0286(12) 0.0423(12) -0.0082(9) 0.0014(9) -0.0024(9)
C76 0.0377(12) 0.0309(12) 0.0459(13) -0.0061(10) -0.0050(10) -0.0097(10)
C77 0.0353(11) 0.0364(12) 0.0290(10) 0.0012(9) 0.0008(8) -0.0060(9)
C78 0.0257(9) 0.0296(11) 0.0281(10) -0.0007(8) 0.0030(8) -0.0034(8)
C79 0.0223(9) 0.0221(10) 0.0257(9) 0.0024(7) 0.0003(7) 0.0003(7)
S8 0.0436(3) 0.0377(3) 0.0229(2) -0.0159(2) 0.0082(2) -0.0056(2)
N8 0.0239(8) 0.0239(9) 0.0230(8) -0.0025(7) 0.0042(6) 0.0002(6)
C81 0.0278(9) 0.0227(10) 0.0225(9) -0.0006(8) 0.0057(7) -0.0005(7)
C82 0.0324(10) 0.0292(11) 0.0259(10) -0.0032(8) 0.0094(8) 0.0016(8)
C83 0.0316(10) 0.0271(11) 0.0332(11) -0.0038(8) 0.0080(8) 0.0052(8)
C84 0.0267(9) 0.0230(10) 0.0305(10) 0.0017(8) 0.0013(8) 0.0027(8)
C85 0.0357(11) 0.0275(11) 0.0382(11) -0.0070(9) -0.0018(9) 0.0039(9)
C86 0.0408(12) 0.0288(12) 0.0359(11) -0.0018(9) -0.0108(9) -0.0022(9)
C87 0.0358(10) 0.0312(11) 0.0232(9) 0.0052(9) -0.0045(8) -0.0016(8)
C88 0.0253(9) 0.0268(11) 0.0267(9) 0.0032(8) 0.0009(7) 0.0010(8)
C89 0.0220(9) 0.0221(10) 0.0248(9) 0.0036(7) -0.0002(7) -0.0006(7)

loop_
_atom_type_symbol
_atom_type_description
_atom_type_scat_dispersion_real
_atom_type_scat_dispersion_imag
_atom_type_scat_source
C C 0.0033 0.0016 'International Tables Vol C Tables 4.2.6.8 and 6.1.1.4'
H H 0.0000 0.0000 'International Tables Vol C Tables 4.2.6.8 and 6.1.1.4'
N N 0.0061 0.0033 'International Tables Vol C Tables 4.2.6.8 and 6.1.1.4'
S S 0.1246 0.1234 'International Tables Vol C Tables 4.2.6.8 and 6.1.1.4'

loop_
_geom_angle_atom_site_label_1
_geom_angle_atom_site_label_2
_geom_angle_atom_site_label_3
_geom_angle
_geom_angle_publ_flag
C11 N1 C19 124.79(16) y
N1 C11 C12 116.29(17) ?
N1 C11 S1 121.67(14) ?
C12 C11 S1 122.04(14) ?
C13 C12 C11 121.51(17) ?
C12 C13 C14 121.00(18) ?
C19 C14 C15 118.41(18) ?
C19 C14 C13 117.58(17) ?
C15 C14 C13 123.99(18) ?
C16 C15 C14 120.50(19) ?
C15 C16 C17 120.16(19) ?
C18 C17 C16 120.88(18) ?
C17 C18 C19 119.01(18) ?
N1 C19 C18 120.16(17) ?
N1 C19 C14 118.82(16) ?
C18 C19 C14 121.02(17) ?
C21 N2 C29 124.91(16) y
N2 C21 C22 116.33(16) ?
N2 C21 S2 121.40(14) ?
C22 C21 S2 122.27(14) ?
C23 C22 C21 121.23(17) ?
C22 C23 C24 121.12(18) ?
C29 C24 C25 118.52(18) ?
C29 C24 C23 117.40(17) ?
C25 C24 C23 124.08(19) ?
C26 C25 C24 120.5(2) ?
C25 C26 C27 120.02(19) ?
C28 C27 C26 121.05(18) ?
C27 C28 C29 119.09(18) ?
N2 C29 C28 120.25(17) ?
N2 C29 C24 118.98(16) ?
C28 C29 C24 120.77(17) ?
C31 N3 C39 125.25(16) y
N3 C31 C32 116.63(16) ?
N3 C31 S3 121.60(14) ?
C32 C31 S3 121.76(14) ?
C33 C32 C31 120.56(17) ?
C32 C33 C34 121.56(17) ?
C35 C34 C39 118.38(17) ?
C35 C34 C33 124.19(17) ?
C39 C34 C33 117.40(17) ?
C36 C35 C34 120.87(19) ?
C35 C36 C37 119.62(19) ?
C38 C37 C36 121.09(18) ?
C37 C38 C39 119.21(18) ?
N3 C39 C38 120.55(17) ?
N3 C39 C34 118.58(16) ?
C38 C39 C34 120.84(17) ?
C41 N4 C49 125.14(16) y
N4 C41 C42 116.19(17) ?
N4 C41 S4 121.27(14) ?
C42 C41 S4 122.53(14) ?
C43 C42 C41 120.94(18) ?
C42 C43 C44 121.85(18) ?
C45 C44 C49 118.08(18) ?
C45 C44 C43 125.07(18) ?
C49 C44 C43 116.82(18) ?
C46 C45 C44 121.3(2) ?
C45 C46 C47 120.0(2) ?
C48 C47 C46 120.45(19) ?
C47 C48 C49 119.49(18) ?
N4 C49 C48 120.31(17) ?
N4 C49 C44 119.02(16) ?
C48 C49 C44 120.65(18) ?
C51 N5 C59 124.93(16) y
N5 C51 C52 116.31(17) ?
N5 C51 S5 121.36(14) ?
C52 C51 S5 122.33(14) ?
C53 C52 C51 121.41(17) ?
C52 C53 C54 121.14(17) ?
C59 C54 C55 118.09(17) ?
C59 C54 C53 117.67(17) ?
C55 C54 C53 124.18(18) ?
C56 C55 C54 120.92(19) ?
C55 C56 C57 119.74(18) ?
C58 C57 C56 121.00(19) ?
C57 C58 C59 119.10(18) ?
N5 C59 C58 120.28(17) ?
N5 C59 C54 118.53(17) ?
C58 C59 C54 121.14(17) ?
C61 N6 C69 124.82(16) y
N6 C61 C62 116.21(17) ?
N6 C61 S6 121.23(15) ?
C62 C61 S6 122.55(15) ?
C63 C62 C61 121.84(18) ?
C62 C63 C64 120.60(18) ?
C69 C64 C65 118.40(17) ?
C69 C64 C63 117.68(17) ?
C65 C64 C63 123.89(18) ?
C66 C65 C64 120.70(19) ?
C65 C66 C67 120.24(19) ?
C68 C67 C66 120.49(19) ?
C67 C68 C69 119.24(18) ?
N6 C69 C68 120.36(17) ?
N6 C69 C64 118.74(17) ?
C68 C69 C64 120.90(17) ?
C71 N7 C79 124.93(16) y
N7 C71 C72 116.20(17) ?
N7 C71 S7 120.96(14) ?
C72 C71 S7 122.84(14) ?
C73 C72 C71 121.41(17) ?
C72 C73 C74 121.16(18) ?
C79 C74 C75 118.03(18) ?
C79 C74 C73 117.48(18) ?
C75 C74 C73 124.49(18) ?
C76 C75 C74 121.0(2) ?
C75 C76 C77 120.0(2) ?
C78 C77 C76 120.88(19) ?
C77 C78 C79 119.18(19) ?
N7 C79 C78 120.25(17) ?
N7 C79 C74 118.82(16) ?
C78 C79 C74 120.92(17) ?
C81 N8 C89 125.18(16) y
N8 C81 C82 116.12(17) ?
N8 C81 S8 121.62(14) ?
C82 C81 S8 122.27(14) ?
C83 C82 C81 121.33(17) ?
C82 C83 C84 121.26(18) ?
C85 C84 C89 118.49(17) ?
C85 C84 C83 124.18(18) ?
C89 C84 C83 117.33(17) ?
C86 C85 C84 120.7(2) ?
C85 C86 C87 119.88(19) ?
C88 C87 C86 121.18(18) ?
C87 C88 C89 119.04(18) ?
N8 C89 C88 120.48(17) ?
N8 C89 C84 118.77(16) ?
C88 C89 C84 120.74(17) ?
C11 N1 H01 120.9(14) ?
C19 N1 H01 114.3(14) ?
C13 C12 H12 119.2 ?
C11 C12 H12 119.2 ?
C12 C13 H13 119.5 ?
C14 C13 H13 119.5 ?
C16 C15 H15 119.7 ?
C14 C15 H15 119.7 ?
C15 C16 H16 119.9 ?
C17 C16 H16 119.9 ?
C18 C17 H17 119.6 ?
C16 C17 H17 119.6 ?
C17 C18 H18 120.5 ?
C19 C18 H18 120.5 ?
C21 N2 H02 116.2(14) ?
C29 N2 H02 118.8(14) ?
C23 C22 H22 119.4 ?
C21 C22 H22 119.4 ?
C22 C23 H23 119.4 ?
C24 C23 H23 119.4 ?
C26 C25 H25 119.7 ?
C24 C25 H25 119.7 ?
C25 C26 H26 120.0 ?
C27 C26 H26 120.0 ?
C28 C27 H27 119.5 ?
C26 C27 H27 119.5 ?
C27 C28 H28 120.5 ?
C29 C28 H28 120.5 ?
C31 N3 H03 116.3(13) ?
C39 N3 H03 118.4(13) ?
C33 C32 H32 119.7 ?
C31 C32 H32 119.7 ?
C32 C33 H33 119.2 ?
C34 C33 H33 119.2 ?
C36 C35 H35 119.6 ?
C34 C35 H35 119.6 ?
C35 C36 H36 120.2 ?
C37 C36 H36 120.2 ?
C38 C37 H37 119.5 ?
C36 C37 H37 119.5 ?
C37 C38 H38 120.4 ?
C39 C38 H38 120.4 ?
C41 N4 H04 114.6(13) ?
C49 N4 H04 120.1(13) ?
C43 C42 H42 119.5 ?
C41 C42 H42 119.5 ?
C42 C43 H43 119.1 ?
C44 C43 H43 119.1 ?
C46 C45 H45 119.3 ?
C44 C45 H45 119.3 ?
C45 C46 H46 120.0 ?
C47 C46 H46 120.0 ?
C48 C47 H47 119.8 ?
C46 C47 H47 119.8 ?
C47 C48 H48 120.3 ?
C49 C48 H48 120.3 ?
C51 N5 H05 117.6(14) ?
C59 N5 H05 117.4(14) ?
C53 C52 H52 119.3 ?
C51 C52 H52 119.3 ?
C52 C53 H53 119.4 ?
C54 C53 H53 119.4 ?
C56 C55 H55 119.5 ?
C54 C55 H55 119.5 ?
C55 C56 H56 120.1 ?
C57 C56 H56 120.1 ?
C58 C57 H57 119.5 ?
C56 C57 H57 119.5 ?
C57 C58 H58 120.5 ?
C59 C58 H58 120.5 ?
C61 N6 H06 117.5(16) ?
C69 N6 H06 117.5(16) ?
C63 C62 H62 119.1 ?
C61 C62 H62 119.1 ?
C62 C63 H63 119.7 ?
C64 C63 H63 119.7 ?
C66 C65 H65 119.7 ?
C64 C65 H65 119.7 ?
C65 C66 H66 119.9 ?
C67 C66 H66 119.9 ?
C68 C67 H67 119.8 ?
C66 C67 H67 119.8 ?
C67 C68 H68 120.4 ?
C69 C68 H68 120.4 ?
C71 N7 H07 118.4(14) ?
C79 N7 H07 116.6(13) ?
C73 C72 H72 119.3 ?
C71 C72 H72 119.3 ?
C72 C73 H73 119.4 ?
C74 C73 H73 119.4 ?
C76 C75 H75 119.5 ?
C74 C75 H75 119.5 ?
C75 C76 H76 120.0 ?
C77 C76 H76 120.0 ?
C78 C77 H77 119.6 ?
C76 C77 H77 119.6 ?
C77 C78 H78 120.4 ?
C79 C78 H78 120.4 ?
C81 N8 H08 117.6(15) ?
C89 N8 H08 117.2(15) ?
C83 C82 H82 119.3 ?
C81 C82 H82 119.3 ?
C82 C83 H83 119.4 ?
C84 C83 H83 119.4 ?
C86 C85 H85 119.7 ?
C84 C85 H85 119.7 ?
C85 C86 H86 120.1 ?
C87 C86 H86 120.1 ?
C88 C87 H87 119.4 ?
C86 C87 H87 119.4 ?
C87 C88 H88 120.5 ?
C89 C88 H88 120.5 ?

loop_
_geom_bond_atom_site_label_1
_geom_bond_atom_site_label_2
_geom_bond_site_symmetry_2
_geom_bond_distance
_geom_bond_publ_flag
S1 C11 . 1.6856(19) y
N1 C11 . 1.350(2) y
N1 C19 . 1.391(2) y
C11 C12 . 1.433(3) ?
C12 C13 . 1.351(3) y
C13 C14 . 1.436(3) y
C14 C19 . 1.402(3) ?
C14 C15 . 1.404(3) ?
C15 C16 . 1.376(3) ?
C16 C17 . 1.392(3) ?
C17 C18 . 1.378(3) ?
C18 C19 . 1.397(3) ?
S2 C21 . 1.6892(19) y
N2 C21 . 1.351(2) y
N2 C29 . 1.379(2) y
C21 C22 . 1.431(3) ?
C22 C23 . 1.353(3) y
C23 C24 . 1.432(3) y
C24 C29 . 1.405(3) ?
C24 C25 . 1.409(3) ?
C25 C26 . 1.371(3) ?
C26 C27 . 1.402(3) ?
C27 C28 . 1.372(3) ?
C28 C29 . 1.403(2) ?
S3 C31 . 1.6887(19) y
N3 C31 . 1.343(2) y
N3 C39 . 1.385(2) y
C31 C32 . 1.439(2) ?
C32 C33 . 1.354(3) y
C33 C34 . 1.434(3) y
C34 C35 . 1.402(3) ?
C34 C39 . 1.407(3) ?
C35 C36 . 1.377(3) ?
C36 C37 . 1.402(3) ?
C37 C38 . 1.371(3) ?
C38 C39 . 1.399(2) ?
S4 C41 . 1.689(2) y
N4 C41 . 1.350(2) y
N4 C49 . 1.378(2) y
C41 C42 . 1.438(3) ?
C42 C43 . 1.348(3) y
C43 C44 . 1.432(3) y
C44 C45 . 1.403(3) ?
C44 C49 . 1.411(3) ?
C45 C46 . 1.366(3) ?
C46 C47 . 1.405(3) ?
C47 C48 . 1.377(3) ?
C48 C49 . 1.400(3) ?
S5 C51 . 1.6876(19) y
N5 C51 . 1.346(2) y
N5 C59 . 1.389(2) y
C51 C52 . 1.432(3) ?
C52 C53 . 1.348(3) y
C53 C54 . 1.430(3) y
C54 C59 . 1.404(3) ?
C54 C55 . 1.409(3) ?
C55 C56 . 1.373(3) ?
C56 C57 . 1.403(3) ?
C57 C58 . 1.373(3) ?
C58 C59 . 1.399(3) ?
S6 C61 . 1.693(2) y
N6 C61 . 1.347(2) y
N6 C69 . 1.384(2) y
C61 C62 . 1.432(3) ?
C62 C63 . 1.345(3) y
C63 C64 . 1.437(3) y
C64 C69 . 1.404(3) ?
C64 C65 . 1.408(3) ?
C65 C66 . 1.368(3) ?
C66 C67 . 1.402(3) ?
C67 C68 . 1.380(3) ?
C68 C69 . 1.398(3) ?
S7 C71 . 1.6859(19) y
N7 C71 . 1.351(2) y
N7 C79 . 1.383(2) y
C71 C72 . 1.429(3) ?
C72 C73 . 1.351(3) y
C73 C74 . 1.429(3) y
C74 C79 . 1.403(3) ?
C74 C75 . 1.409(3) ?
C75 C76 . 1.369(3) ?
C76 C77 . 1.396(3) ?
C77 C78 . 1.375(3) ?
C78 C79 . 1.401(2) ?
S8 C81 . 1.689(2) y
N8 C81 . 1.345(2) y
N8 C89 . 1.381(2) y
C81 C82 . 1.439(3) ?
C82 C83 . 1.349(3) y
C83 C84 . 1.428(3) y
C84 C85 . 1.405(3) ?
C84 C89 . 1.412(3) ?
C85 C86 . 1.378(3) ?
C86 C87 . 1.400(3) ?
C87 C88 . 1.376(3) ?
C88 C89 . 1.402(3) ?
N1 H01 . 0.863(14) ?
C12 H12 . 0.9500 ?
C13 H13 . 0.9500 ?
C15 H15 . 0.9500 ?
C16 H16 . 0.9500 ?
C17 H17 . 0.9500 ?
C18 H18 . 0.9500 ?
N2 H02 . 0.864(14) ?
C22 H22 . 0.9500 ?
C23 H23 . 0.9500 ?
C25 H25 . 0.9500 ?
C26 H26 . 0.9500 ?
C27 H27 . 0.9500 ?
C28 H28 . 0.9500 ?
N3 H03 . 0.874(13) ?
C32 H32 . 0.9500 ?
C33 H33 . 0.9500 ?
C35 H35 . 0.9500 ?
C36 H36 . 0.9500 ?
C37 H37 . 0.9500 ?
C38 H38 . 0.9500 ?
N4 H04 . 0.866(13) ?
C42 H42 . 0.9500 ?
C43 H43 . 0.9500 ?
C45 H45 . 0.9500 ?
C46 H46 . 0.9500 ?
C47 H47 . 0.9500 ?
C48 H48 . 0.9500 ?
N5 H05 . 0.865(14) ?
C52 H52 . 0.9500 ?
C53 H53 . 0.9500 ?
C55 H55 . 0.9500 ?
C56 H56 . 0.9500 ?
C57 H57 . 0.9500 ?
C58 H58 . 0.9500 ?
N6 H06 . 0.867(14) ?
C62 H62 . 0.9500 ?
C63 H63 . 0.9500 ?
C65 H65 . 0.9500 ?
C66 H66 . 0.9500 ?
C67 H67 . 0.9500 ?
C68 H68 . 0.9500 ?
N7 H07 . 0.851(13) ?
C72 H72 . 0.9500 ?
C73 H73 . 0.9500 ?
C75 H75 . 0.9500 ?
C76 H76 . 0.9500 ?
C77 H77 . 0.9500 ?
C78 H78 . 0.9500 ?
N8 H08 . 0.888(14) ?
C82 H82 . 0.9500 ?
C83 H83 . 0.9500 ?
C85 H85 . 0.9500 ?
C86 H86 . 0.9500 ?
C87 H87 . 0.9500 ?
C88 H88 . 0.9500 ?

loop_
_geom_hbond_atom_site_label_D
_geom_hbond_atom_site_label_H
_geom_hbond_atom_site_label_A
_geom_hbond_site_symmetry_A
_geom_hbond_distance_DH
_geom_hbond_distance_HA
_geom_hbond_distance_DA
_geom_hbond_angle_DHA
_geom_hbond_publ_flag
N1 H01 S2 . 0.863(14) 2.475(14) 3.3345(17) 174.2(19) y
N2 H02 S1 . 0.864(14) 2.468(14) 3.3166(16) 167.2(19) y
N3 H03 S4 . 0.874(13) 2.456(14) 3.3156(16) 168.0(18) y
N4 H04 S3 . 0.866(13) 2.444(14) 3.2898(16) 165.8(18) y
N5 H05 S6 . 0.865(14) 2.488(14) 3.3431(17) 169.7(18) y
N6 H06 S5 . 0.867(14) 2.461(15) 3.3149(16) 169(2) y
N7 H07 S8 . 0.851(13) 2.463(14) 3.3037(16) 169.7(18) y
N8 H08 S7 . 0.888(14) 2.434(14) 3.3109(16) 169(2) y
C18 H18 S2 . 0.95 2.98 3.768(2) 141 y
C28 H28 S1 . 0.95 2.93 3.719(2) 141 n
C38 H38 S4 . 0.95 2.99 3.767(2) 140 n
C48 H48 S3 . 0.95 2.93 3.708(2) 140 n
C58 H58 S6 . 0.95 2.99 3.772(2) 141 n
C68 H68 S5 . 0.95 2.93 3.720(2) 141 n
C78 H78 S8 . 0.95 2.95 3.732(2) 141 n
C88 H88 S7 . 0.95 2.97 3.751(2) 140 n
C28 H28 S3 2_564 0.95 3.05 3.701(2) 127 y
C72 H72 S4 4_465 0.95 2.91 3.6996(19) 142 y
C12 H12 S7 2_564 0.95 2.85 3.6091(19) 138 y
C26 H26 S7 4_564 0.95 2.95 3.845(2) 157 y

loop_
_geom_torsion_atom_site_label_1
_geom_torsion_atom_site_label_2
_geom_torsion_atom_site_label_3
_geom_torsion_atom_site_label_4
_geom_torsion
C19 N1 C11 C12 -0.5(3)
C19 N1 C11 S1 179.85(14)
N1 C11 C12 C13 0.6(3)
S1 C11 C12 C13 -179.70(16)
C11 C12 C13 C14 -0.3(3)
C12 C13 C14 C19 -0.2(3)
C12 C13 C14 C15 -178.7(2)
C19 C14 C15 C16 1.1(3)
C13 C14 C15 C16 179.7(2)
C14 C15 C16 C17 -0.4(3)
C15 C16 C17 C18 -0.6(3)
C16 C17 C18 C19 0.9(3)
C11 N1 C19 C18 179.77(18)
C11 N1 C19 C14 0.0(3)
C17 C18 C19 N1 -179.97(17)
C17 C18 C19 C14 -0.2(3)
C15 C14 C19 N1 178.95(17)
C13 C14 C19 N1 0.3(3)
C15 C14 C19 C18 -0.8(3)
C13 C14 C19 C18 -179.43(17)
C29 N2 C21 C22 1.4(3)
C29 N2 C21 S2 -178.47(14)
N2 C21 C22 C23 -0.3(3)
S2 C21 C22 C23 179.63(16)
C21 C22 C23 C24 -0.6(3)
C22 C23 C24 C29 0.5(3)
C22 C23 C24 C25 -179.11(19)
C29 C24 C25 C26 -1.5(3)
C23 C24 C25 C26 178.1(2)
C24 C25 C26 C27 0.9(3)
C25 C26 C27 C28 0.3(3)
C26 C27 C28 C29 -1.0(3)
C21 N2 C29 C28 177.81(17)
C21 N2 C29 C24 -1.6(3)
C27 C28 C29 N2 -179.01(17)
C27 C28 C29 C24 0.4(3)
C25 C24 C29 N2 -179.79(17)
C23 C24 C29 N2 0.6(3)
C25 C24 C29 C28 0.8(3)
C23 C24 C29 C28 -178.82(17)
C39 N3 C31 C32 0.3(3)
C39 N3 C31 S3 -178.66(14)
N3 C31 C32 C33 0.5(3)
S3 C31 C32 C33 179.45(15)
C31 C32 C33 C34 -0.9(3)
C32 C33 C34 C35 -177.25(19)
C32 C33 C34 C39 0.6(3)
C39 C34 C35 C36 -0.1(3)
C33 C34 C35 C36 177.67(19)
C34 C35 C36 C37 0.1(3)
C35 C36 C37 C38 -0.1(3)
C36 C37 C38 C39 0.1(3)
C31 N3 C39 C38 177.42(18)
C31 N3 C39 C34 -0.6(3)
C37 C38 C39 N3 -178.09(17)
C37 C38 C39 C34 -0.1(3)
C35 C34 C39 N3 178.14(17)
C33 C34 C39 N3 0.2(3)
C35 C34 C39 C38 0.1(3)
C33 C34 C39 C38 -177.84(17)
C49 N4 C41 C42 2.1(3)
C49 N4 C41 S4 -176.98(14)
N4 C41 C42 C43 -0.7(3)
S4 C41 C42 C43 178.42(16)
C41 C42 C43 C44 -0.7(3)
C42 C43 C44 C45 -177.5(2)
C42 C43 C44 C49 0.8(3)
C49 C44 C45 C46 -1.7(3)
C43 C44 C45 C46 176.6(2)
C44 C45 C46 C47 1.1(3)
C45 C46 C47 C48 0.7(3)
C46 C47 C48 C49 -1.8(3)
C41 N4 C49 C48 176.25(18)
C41 N4 C49 C44 -2.1(3)
C47 C48 C49 N4 -177.21(17)
C47 C48 C49 C44 1.1(3)
C45 C44 C49 N4 178.94(17)
C43 C44 C49 N4 0.5(3)
C45 C44 C49 C48 0.6(3)
C43 C44 C49 C48 -177.82(17)
C59 N5 C51 C52 0.4(3)
C59 N5 C51 S5 -179.00(14)
N5 C51 C52 C53 0.2(3)
S5 C51 C52 C53 179.64(15)
C51 C52 C53 C54 -0.2(3)
C52 C53 C54 C59 -0.4(3)
C52 C53 C54 C55 -177.47(19)
C59 C54 C55 C56 -0.2(3)
C53 C54 C55 C56 176.87(19)
C54 C55 C56 C57 -0.3(3)
C55 C56 C57 C58 0.4(3)
C56 C57 C58 C59 0.0(3)
C51 N5 C59 C58 176.60(18)
C51 N5 C59 C54 -1.0(3)
C57 C58 C59 N5 -178.07(17)
C57 C58 C59 C54 -0.5(3)
C55 C54 C59 N5 178.23(16)
C53 C54 C59 N5 1.0(2)
C55 C54 C59 C58 0.6(3)
C53 C54 C59 C58 -176.64(17)
C69 N6 C61 C62 3.4(3)
C69 N6 C61 S6 -175.96(14)
N6 C61 C62 C63 -1.1(3)
S6 C61 C62 C63 178.20(16)
C61 C62 C63 C64 -0.4(3)
C62 C63 C64 C69 0.0(3)
C62 C63 C64 C65 -177.84(19)
C69 C64 C65 C66 -1.6(3)
C63 C64 C65 C66 176.2(2)
C64 C65 C66 C67 0.9(3)
C65 C66 C67 C68 0.7(3)
C66 C67 C68 C69 -1.4(3)
C61 N6 C69 C68 175.23(17)
C61 N6 C69 C64 -3.9(3)
C67 C68 C69 N6 -178.47(17)
C67 C68 C69 C64 0.7(3)
C65 C64 C69 N6 179.97(17)
C63 C64 C69 N6 2.0(3)
C65 C64 C69 C68 0.8(3)
C63 C64 C69 C68 -177.12(17)
C79 N7 C71 C72 -0.7(3)
C79 N7 C71 S7 179.32(14)
N7 C71 C72 C73 0.1(3)
S7 C71 C72 C73 -179.94(16)
C71 C72 C73 C74 0.0(3)
C72 C73 C74 C79 0.5(3)
C72 C73 C74 C75 -179.3(2)
C79 C74 C75 C76 1.2(3)
C73 C74 C75 C76 -179.0(2)
C74 C75 C76 C77 -0.7(3)
C75 C76 C77 C78 -0.4(3)
C76 C77 C78 C79 1.0(3)
C71 N7 C79 C78 -179.48(17)
C71 N7 C79 C74 1.2(3)
C77 C78 C79 N7 -179.76(18)
C77 C78 C79 C74 -0.5(3)
C75 C74 C79 N7 178.72(17)
C73 C74 C79 N7 -1.1(3)
C75 C74 C79 C78 -0.6(3)
C73 C74 C79 C78 179.62(18)
C89 N8 C81 C82 0.4(3)
C89 N8 C81 S8 -179.13(14)
N8 C81 C82 C83 0.4(3)
S8 C81 C82 C83 179.99(17)
C81 C82 C83 C84 -1.1(3)
C82 C83 C84 C85 -178.9(2)
C82 C83 C84 C89 1.0(3)
C89 C84 C85 C86 -0.6(3)
C83 C84 C85 C86 179.2(2)
C84 C85 C86 C87 0.3(3)
C85 C86 C87 C88 0.2(3)
C86 C87 C88 C89 -0.4(3)
C81 N8 C89 C88 178.68(17)
C81 N8 C89 C84 -0.6(3)
C87 C88 C89 N8 -179.21(17)
C87 C88 C89 C84 0.0(3)
C85 C84 C89 N8 179.72(17)
C83 C84 C89 N8 -0.1(3)
C85 C84 C89 C88 0.5(3)
C83 C84 C89 C88 -179.39(18)

loop_
_cod_related_entry_id
_cod_related_entry_database
_cod_related_entry_code
1 ChemSpider 1409491
